data_4330694
loop_
_publ_author_name
'Xiaofeng Zhang'
'Deguang Huang'
'Yu-Sheng Chen'
'R. H. Holm'

_publ_section_title
;
 Synthesis of Binucleating Macrocycles and Their Nickel(II) Hydroxo- and
 Cyano-Bridged Complexes with Divalent Ions: Anatomical Variation of
 Ligand Features
;
_journal_name_full 'Inorganic Chemistry'
_journal_page_first 11017
_journal_page_last 11029
_journal_paper_doi 10.1021/ic301506x
_journal_volume 51
_journal_year 2012
_chemical_formula_moiety C28H32N6NiO2,C8H20N,CF3O3S,C3H7NO
_chemical_formula_sum 'C40 H59 F3 N8 Ni O6 S'
_chemical_formula_weight 895.72
_chemical_name_common '[Ni(H2pyN2dien(Me3))] (Et4N)(OTf) DMF'
_space_group_IT_number 2
_symmetry_cell_setting triclinic
_symmetry_space_group_name_Hall '-P 1'
_symmetry_space_group_name_H-M 'P -1'
_atom_sites_solution_hydrogens geom
_atom_sites_solution_primary direct
_atom_sites_solution_secondary difmap
_audit_creation_method
;
SHELXL-97

In the main structure, three carbon atoms on the dien(Me3) chain were treated
as diordered model into two positions with occupancies of 70/30. The refinement
of this model gave good result without any constraint on the atoms.
No disorder work was required on the Et4N cation.

The solvate DMF molecule was NOT treated as disordered model, because short
intermolecular contact would  be generated when atoms were disordered.
Fortunately, constraint of temperature factor of all the DMF atoms with
DELU/SIMU gave acceptable result.

The CF3SO3 anion was disordered into two positions with occupancies
of 55/45 and the temperature factors of all its atoms were restrained by using
command DELU/SIMU. The following refinement gave good ellipsoid plot.

The final model of this structure was well accepted by CIFcheck program.
;
_cell_angle_alpha 76.443(2)
_cell_angle_beta 80.907(2)
_cell_angle_gamma 61.410(2)
_cell_formula_units_Z 2
_cell_length_a 12.4478(19)
_cell_length_b 13.120(2)
_cell_length_c 15.302(2)
_cell_measurement_reflns_used 10252
_cell_measurement_temperature 100(2)
_cell_measurement_theta_max 26.11
_cell_measurement_theta_min 2.26
_cell_volume 2130.1(5)
_computing_cell_refinement 'Bruker SAINT'
_computing_data_collection 'Bruker APEX2'
_computing_data_reduction 'Bruker SAINT'
_computing_molecular_graphics 'Bruker SHELXTL'
_computing_publication_material 'Bruker SHELXTL'
_computing_structure_refinement 'SHELXL-97 (Sheldrick, 1997)'
_computing_structure_solution 'SHELXS-97 (Sheldrick, 1990)'
_diffrn_ambient_temperature 100(2)
_diffrn_measured_fraction_theta_full 0.995
_diffrn_measured_fraction_theta_max 0.995
_diffrn_measurement_device_type 'Bruker APEX-II CCD'
_diffrn_measurement_method '\f and \w scans'
_diffrn_radiation_monochromator graphite
_diffrn_radiation_source 'fine-focus sealed tube'
_diffrn_radiation_type MoK\a
_diffrn_radiation_wavelength 0.71073
_diffrn_reflns_av_R_equivalents 0.0344
_diffrn_reflns_av_sigmaI/netI 0.0322
_diffrn_reflns_limit_h_max 15
_diffrn_reflns_limit_h_min -15
_diffrn_reflns_limit_k_max 16
_diffrn_reflns_limit_k_min -15
_diffrn_reflns_limit_l_max 19
_diffrn_reflns_limit_l_min -19
_diffrn_reflns_number 33926
_diffrn_reflns_theta_full 26.53
_diffrn_reflns_theta_max 26.53
_diffrn_reflns_theta_min 1.87
_diffrn_standards_number 0
_exptl_absorpt_coefficient_mu 0.573
_exptl_absorpt_correction_T_max 0.9449
_exptl_absorpt_correction_T_min 0.7625
_exptl_absorpt_correction_type multi-scan
_exptl_absorpt_process_details SADABS
_exptl_crystal_colour green
_exptl_crystal_density_diffrn 1.397
_exptl_crystal_density_meas ?
_exptl_crystal_description plate
_exptl_crystal_F_000 948
_exptl_crystal_size_max 0.50
_exptl_crystal_size_mid 0.34
_exptl_crystal_size_min 0.10
_refine_diff_density_max 1.285
_refine_diff_density_min -0.781
_refine_diff_density_rms 0.094
_refine_ls_extinction_method none
_refine_ls_goodness_of_fit_ref 1.042
_refine_ls_hydrogen_treatment constr
_refine_ls_matrix_type full
_refine_ls_number_parameters 597
_refine_ls_number_reflns 8821
_refine_ls_number_restraints 289
_refine_ls_restrained_S_all 1.078
_refine_ls_R_factor_all 0.0774
_refine_ls_R_factor_gt 0.0646
_refine_ls_shift/su_max 0.001
_refine_ls_shift/su_mean 0.000
_refine_ls_structure_factor_coef Fsqd
_refine_ls_weighting_details 'calc w=1/[\s^2^(Fo^2^)+(0.1011P)^2^+4.2821P] where P=(Fo^2^+2Fc^2^)/3'
_refine_ls_weighting_scheme calc
_refine_ls_wR_factor_gt 0.1780
_refine_ls_wR_factor_ref 0.1899
_reflns_number_gt 7270
_reflns_number_total 8821
_reflns_threshold_expression >2sigma(I)
_cod_data_source_file ic301506x_si_002_12.cif
_cod_data_source_block compound20
_cod_depositor_comments
;
The following automatic conversions were performed:

'_exptl_crystal_density_meas' value 'none' was changed to '?' - the
value is perceived as not measured.

Automatic conversion script
Id: cif_fix_values 3008 2015-01-20 13:52:24Z robertas 
;
_cod_original_cell_volume 2130.0(6)
_cod_database_code 4330694

loop_
_symmetry_equiv_pos_as_xyz
'x, y, z'
'-x, -y, -z'

loop_
_atom_site_label
_atom_site_type_symbol
_atom_site_fract_x
_atom_site_fract_y
_atom_site_fract_z
_atom_site_U_iso_or_equiv
_atom_site_adp_type
_atom_site_occupancy
_atom_site_symmetry_multiplicity
_atom_site_calc_flag
_atom_site_refinement_flags
_atom_site_disorder_assembly
_atom_site_disorder_group
Ni1 Ni 0.73337(4) -0.04843(4) 0.72349(3) 0.02353(15) Uani 1 1 d . A .
O1 O 0.6008(2) 0.2878(2) 0.56178(18) 0.0338(6) Uani 1 1 d . . .
O2 O 0.8772(3) -0.3176(2) 0.57382(19) 0.0364(6) Uani 1 1 d . . .
N1 N 0.6616(3) 0.1379(2) 0.68621(19) 0.0256(6) Uani 1 1 d . . .
N2 N 0.7360(2) -0.0186(2) 0.58774(19) 0.0243(6) Uani 1 1 d . . .
N3 N 0.8071(3) -0.2188(3) 0.6935(2) 0.0304(6) Uani 1 1 d . . .
N4 N 0.9261(3) -0.0937(3) 0.7377(2) 0.0290(6) Uani 1 1 d . . .
N5 N 0.7330(3) -0.0793(3) 0.8683(2) 0.0300(6) Uani 1 1 d . . .
N6 N 0.5397(3) -0.0088(3) 0.7548(2) 0.0289(6) Uani 1 1 d . . .
C1 C 0.6529(3) 0.1821(3) 0.5991(2) 0.0269(7) Uani 1 1 d . . .
C2 C 0.7037(3) 0.0900(3) 0.5418(2) 0.0256(7) Uani 1 1 d . . .
C3 C 0.7093(3) 0.1126(3) 0.4485(2) 0.0312(8) Uani 1 1 d . . .
H3A H 0.6867 0.1904 0.4157 0.037 Uiso 1 1 calc R . .
C4 C 0.7486(3) 0.0191(4) 0.4045(2) 0.0335(8) Uani 1 1 d . . .
H4A H 0.7533 0.0323 0.3406 0.040 Uiso 1 1 calc R . .
C5 C 0.7811(3) -0.0928(4) 0.4528(2) 0.0325(8) Uani 1 1 d . . .
H5A H 0.8075 -0.1574 0.4230 0.039 Uiso 1 1 calc R . .
C6 C 0.7745(3) -0.1093(3) 0.5458(2) 0.0269(7) Uani 1 1 d . . .
C7 C 0.8222(3) -0.2274(3) 0.6074(3) 0.0302(7) Uani 1 1 d . . .
C8 C 0.8931(4) -0.3167(3) 0.7495(3) 0.0380(9) Uani 1 1 d . A .
C9 C 0.8742(6) -0.4101(4) 0.7973(4) 0.0575(13) Uani 1 1 d . . .
H9A H 0.8035 -0.4161 0.7889 0.069 Uiso 1 1 calc R . .
C10 C 0.9591(7) -0.4953(4) 0.8576(4) 0.0724(17) Uani 1 1 d . . .
H10A H 0.9449 -0.5587 0.8916 0.087 Uiso 1 1 calc R . .
C11 C 1.0624(5) -0.4903(4) 0.8694(4) 0.0642(15) Uani 1 1 d . . .
H11A H 1.1199 -0.5497 0.9110 0.077 Uiso 1 1 calc R . .
C12 C 1.0823(4) -0.3998(4) 0.8212(3) 0.0495(11) Uani 1 1 d . A .
H12A H 1.1549 -0.3966 0.8286 0.059 Uiso 1 1 calc R . .
C13 C 0.9985(4) -0.3115(3) 0.7611(3) 0.0378(9) Uani 1 1 d . . .
C14 C 1.0164(3) -0.2078(3) 0.7110(3) 0.0346(8) Uani 1 1 d . A .
H14A H 1.0997 -0.2222 0.7207 0.042 Uiso 1 1 calc R . .
H14B H 1.0115 -0.2014 0.6459 0.042 Uiso 1 1 calc R . .
C15 C 0.9532(4) -0.0008(4) 0.6822(3) 0.0378(9) Uani 1 1 d . A .
H15A H 1.0386 -0.0208 0.6884 0.057 Uiso 1 1 calc R . .
H15B H 0.8988 0.0744 0.7021 0.057 Uiso 1 1 calc R . .
H15C H 0.9405 0.0063 0.6190 0.057 Uiso 1 1 calc R . .
C16 C 0.9379(3) -0.0984(4) 0.8345(3) 0.0357(8) Uani 0.678(7) 1 d P A 1
H16A H 0.9756 -0.1817 0.8660 0.043 Uiso 0.678(7) 1 calc PR A 1
H16B H 0.9921 -0.0642 0.8388 0.043 Uiso 0.678(7) 1 calc PR A 1
C17 C 0.8154(5) -0.0317(5) 0.8789(4) 0.0296(12) Uani 0.678(7) 1 d P A 1
H17A H 0.8240 -0.0393 0.9437 0.036 Uiso 0.678(7) 1 calc PR A 1
H17B H 0.7805 0.0531 0.8512 0.036 Uiso 0.678(7) 1 calc PR A 1
C18 C 0.7828(5) -0.2048(5) 0.9226(4) 0.0358(14) Uani 0.678(7) 1 d P A 1
H18A H 0.7753 -0.2022 0.9868 0.054 Uiso 0.678(7) 1 calc PR A 1
H18B H 0.8692 -0.2503 0.9043 0.054 Uiso 0.678(7) 1 calc PR A 1
H18C H 0.7358 -0.2424 0.9115 0.054 Uiso 0.678(7) 1 calc PR A 1
C19 C 0.6096(5) -0.0149(5) 0.9005(4) 0.0327(13) Uani 0.678(7) 1 d P A 1
H19A H 0.5851 0.0707 0.8869 0.039 Uiso 0.678(7) 1 calc PR A 1
H19B H 0.6021 -0.0391 0.9666 0.039 Uiso 0.678(7) 1 calc PR A 1
C20 C 0.5247(4) -0.0404(4) 0.8538(3) 0.0366(8) Uani 0.678(7) 1 d P A 1
H20A H 0.5458 -0.1251 0.8711 0.044 Uiso 0.678(7) 1 calc PR A 1
H20B H 0.4383 0.0062 0.8740 0.044 Uiso 0.678(7) 1 calc PR A 1
C16' C 0.9379(3) -0.0984(4) 0.8345(3) 0.0357(8) Uani 0.322(7) 1 d P A 2
H16C H 0.9130 -0.0183 0.8451 0.043 Uiso 0.322(7) 1 calc PR A 2
H16D H 1.0241 -0.1497 0.8507 0.043 Uiso 0.322(7) 1 calc PR A 2
C17' C 0.8498(10) -0.1512(10) 0.8959(7) 0.029(3) Uani 0.322(7) 1 d P A 2
H17C H 0.8771 -0.2329 0.8879 0.035 Uiso 0.322(7) 1 calc PR A 2
H17D H 0.8529 -0.1521 0.9604 0.035 Uiso 0.322(7) 1 calc PR A 2
C18' C 0.6799(11) 0.0326(10) 0.9157(7) 0.032(3) Uani 0.322(7) 1 d P A 2
H18D H 0.6849 0.0064 0.9811 0.048 Uiso 0.322(7) 1 calc PR A 2
H18E H 0.5941 0.0846 0.9012 0.048 Uiso 0.322(7) 1 calc PR A 2
H18F H 0.7279 0.0757 0.8940 0.048 Uiso 0.322(7) 1 calc PR A 2
C19' C 0.6408(11) -0.1247(11) 0.8933(7) 0.033(3) Uani 0.322(7) 1 d P A 2
H19C H 0.6720 -0.2002 0.8722 0.039 Uiso 0.322(7) 1 calc PR A 2
H19D H 0.6281 -0.1400 0.9597 0.039 Uiso 0.322(7) 1 calc PR A 2
C20' C 0.5247(4) -0.0404(4) 0.8538(3) 0.0366(8) Uani 0.322(7) 1 d P A 2
H20C H 0.4892 0.0319 0.8802 0.044 Uiso 0.322(7) 1 calc PR A 2
H20D H 0.4670 -0.0746 0.8685 0.044 Uiso 0.322(7) 1 calc PR A 2
C21 C 0.5104(4) -0.0809(4) 0.7121(3) 0.0394(9) Uani 1 1 d . A .
H21A H 0.4242 -0.0626 0.7263 0.059 Uiso 1 1 calc R . .
H21B H 0.5627 -0.1647 0.7347 0.059 Uiso 1 1 calc R . .
H21C H 0.5247 -0.0635 0.6467 0.059 Uiso 1 1 calc R . .
C22 C 0.4507(3) 0.1169(3) 0.7240(3) 0.0313(8) Uani 1 1 d . A .
H22A H 0.3666 0.1264 0.7400 0.038 Uiso 1 1 calc R . .
H22B H 0.4597 0.1361 0.6575 0.038 Uiso 1 1 calc R . .
C23 C 0.4663(3) 0.2036(3) 0.7636(2) 0.0310(8) Uani 1 1 d . . .
C24 C 0.3777(4) 0.2708(4) 0.8220(3) 0.0385(9) Uani 1 1 d . A .
H24A H 0.3044 0.2634 0.8376 0.046 Uiso 1 1 calc R . .
C25 C 0.3961(4) 0.3486(4) 0.8574(3) 0.0462(11) Uani 1 1 d . . .
H25A H 0.3360 0.3933 0.8984 0.055 Uiso 1 1 calc R A .
C26 C 0.5005(4) 0.3617(4) 0.8340(3) 0.0455(10) Uani 1 1 d . A .
H26A H 0.5113 0.4171 0.8571 0.055 Uiso 1 1 calc R . .
C27 C 0.5893(4) 0.2943(3) 0.7769(3) 0.0377(9) Uani 1 1 d . . .
H27A H 0.6622 0.3024 0.7615 0.045 Uiso 1 1 calc R A .
C28 C 0.5734(3) 0.2151(3) 0.7417(2) 0.0293(7) Uani 1 1 d . A .
N7 N -0.2438(3) 0.4962(3) 0.4927(2) 0.0275(6) Uani 1 1 d U . .
C29 C -0.3594(3) 0.5287(4) 0.5532(3) 0.0359(8) Uani 1 1 d U . .
H29A H -0.4310 0.5761 0.5153 0.043 Uiso 1 1 calc R . .
H29B H -0.3635 0.4552 0.5842 0.043 Uiso 1 1 calc R . .
C30 C -0.3694(5) 0.5967(5) 0.6227(3) 0.0571(11) Uani 1 1 d U . .
H30A H -0.4465 0.6143 0.6588 0.086 Uiso 1 1 calc R . .
H30B H -0.3678 0.6708 0.5928 0.086 Uiso 1 1 calc R . .
H30C H -0.3004 0.5497 0.6619 0.086 Uiso 1 1 calc R . .
C31 C -0.2462(3) 0.6076(3) 0.4349(3) 0.0312(7) Uani 1 1 d U . .
H31A H -0.3269 0.6555 0.4078 0.037 Uiso 1 1 calc R . .
H31B H -0.2387 0.6539 0.4740 0.037 Uiso 1 1 calc R . .
C32 C -0.1474(4) 0.5879(3) 0.3605(3) 0.0360(8) Uani 1 1 d U . .
H32A H -0.1557 0.6643 0.3265 0.054 Uiso 1 1 calc R . .
H32B H -0.1552 0.5440 0.3202 0.054 Uiso 1 1 calc R . .
H32C H -0.0669 0.5425 0.3865 0.054 Uiso 1 1 calc R . .
C33 C -0.1306(4) 0.4344(4) 0.5471(3) 0.0380(8) Uani 1 1 d U . .
H33A H -0.0573 0.4131 0.5051 0.046 Uiso 1 1 calc R . .
H33B H -0.1315 0.4905 0.5810 0.046 Uiso 1 1 calc R . .
C34 C -0.1189(5) 0.3254(5) 0.6120(4) 0.0632(13) Uani 1 1 d U . .
H34A H -0.0437 0.2910 0.6442 0.095 Uiso 1 1 calc R . .
H34B H -0.1155 0.2682 0.5791 0.095 Uiso 1 1 calc R . .
H34C H -0.1897 0.3456 0.6552 0.095 Uiso 1 1 calc R . .
C35 C -0.2383(3) 0.4140(3) 0.4358(3) 0.0302(7) Uani 1 1 d U . .
H35A H -0.1575 0.3837 0.4025 0.036 Uiso 1 1 calc R . .
H35B H -0.2439 0.3456 0.4763 0.036 Uiso 1 1 calc R . .
C36 C -0.3366(3) 0.4682(3) 0.3694(3) 0.0345(8) Uani 1 1 d U . .
H36A H -0.3261 0.4089 0.3355 0.052 Uiso 1 1 calc R . .
H36B H -0.3307 0.5348 0.3277 0.052 Uiso 1 1 calc R . .
H36C H -0.4172 0.4964 0.4016 0.052 Uiso 1 1 calc R . .
S1 S 0.13312(11) 0.11055(13) 0.83466(7) 0.0534(3) Uani 0.539(5) 1 d PDU B 1
C37 C -0.0049(10) 0.1470(11) 0.8971(8) 0.0592(16) Uani 0.539(5) 1 d PU B 1
F1 F -0.0040(5) 0.0614(6) 0.9649(4) 0.0623(15) Uani 0.539(5) 1 d PU . 1
F2 F -0.0432(4) 0.2274(4) 0.9441(3) 0.1027(12) Uani 0.539(5) 1 d PU B 1
F3 F -0.0989(3) 0.1684(3) 0.8452(2) 0.0722(8) Uani 0.539(5) 1 d PU B 1
O3 O 0.1603(6) -0.0061(4) 0.8167(5) 0.0670(16) Uani 0.539(5) 1 d PDU B 1
O4 O 0.2213(6) 0.0879(8) 0.8951(4) 0.0570(16) Uani 0.539(5) 1 d PU B 1
O5 O 0.1308(4) 0.1536(5) 0.7458(3) 0.0948(15) Uani 0.539(5) 1 d PU B 1
S1' S 0.13312(11) 0.11055(13) 0.83466(7) 0.0534(3) Uani 0.461(5) 1 d PU B 2
C37' C -0.0382(13) 0.2115(14) 0.8617(10) 0.065(2) Uani 0.461(5) 1 d PU B 2
F1' F -0.0801(7) 0.3183(6) 0.8175(6) 0.073(2) Uani 0.461(5) 1 d PU B 2
F2' F -0.0432(4) 0.2274(4) 0.9441(3) 0.1027(12) Uani 0.461(5) 1 d PU B 2
F3' F -0.0989(3) 0.1684(3) 0.8452(2) 0.0722(8) Uani 0.461(5) 1 d PU B 2
O3' O 0.1477(9) 0.0077(9) 0.8833(7) 0.077(2) Uani 0.461(5) 1 d PU B 2
O4' O 0.1796(8) 0.1746(10) 0.8724(5) 0.0615(18) Uani 0.461(5) 1 d PU B 2
O5' O 0.1308(4) 0.1536(5) 0.7458(3) 0.0948(15) Uani 0.461(5) 1 d P B 2
O6 O 0.6503(7) 0.2845(7) 0.2437(5) 0.142(2) Uani 1 1 d U . .
N8 N 0.6136(6) 0.2810(7) 0.1048(5) 0.1022(18) Uani 1 1 d U . .
C38 C 0.6769(9) 0.2543(10) 0.1725(5) 0.110(2) Uani 1 1 d U . .
H38A H 0.7609 0.2003 0.1644 0.132 Uiso 1 1 calc R . .
C39 C 0.4905(8) 0.3668(8) 0.1030(8) 0.130(3) Uani 1 1 d U . .
H39A H 0.4660 0.3982 0.1591 0.195 Uiso 1 1 calc R . .
H39B H 0.4391 0.3311 0.0970 0.195 Uiso 1 1 calc R . .
H39C H 0.4802 0.4310 0.0518 0.195 Uiso 1 1 calc R . .
C40 C 0.6555(9) 0.2329(10) 0.0287(6) 0.129(3) Uani 1 1 d U . .
H40A H 0.7209 0.1519 0.0436 0.194 Uiso 1 1 calc R . .
H40B H 0.6876 0.2801 -0.0157 0.194 Uiso 1 1 calc R . .
H40C H 0.5881 0.2321 0.0038 0.194 Uiso 1 1 calc R . .

loop_
_atom_site_aniso_label
_atom_site_aniso_U_11
_atom_site_aniso_U_22
_atom_site_aniso_U_33
_atom_site_aniso_U_23
_atom_site_aniso_U_13
_atom_site_aniso_U_12
Ni1 0.0236(2) 0.0253(2) 0.0225(2) -0.00439(16) -0.00101(16) -0.01199(18)
O1 0.0362(14) 0.0260(13) 0.0345(14) 0.0006(10) -0.0024(11) -0.0131(11)
O2 0.0399(15) 0.0305(14) 0.0425(15) -0.0171(11) -0.0013(12) -0.0147(12)
N1 0.0238(14) 0.0256(14) 0.0276(15) -0.0050(11) -0.0008(11) -0.0116(12)
N2 0.0223(13) 0.0255(14) 0.0257(14) -0.0062(11) -0.0015(11) -0.0108(11)
N3 0.0373(17) 0.0247(15) 0.0297(15) -0.0052(12) -0.0031(12) -0.0141(13)
N4 0.0255(14) 0.0302(15) 0.0290(15) -0.0073(12) -0.0013(12) -0.0102(12)
N5 0.0327(16) 0.0332(16) 0.0266(15) -0.0033(12) -0.0014(12) -0.0182(13)
N6 0.0263(14) 0.0328(16) 0.0296(15) -0.0031(12) -0.0023(12) -0.0162(13)
C1 0.0231(16) 0.0277(17) 0.0318(18) -0.0037(14) -0.0006(13) -0.0143(14)
C2 0.0216(15) 0.0308(17) 0.0260(16) -0.0047(13) -0.0009(12) -0.0137(14)
C3 0.0279(17) 0.038(2) 0.0286(18) -0.0023(15) -0.0003(14) -0.0177(16)
C4 0.0293(18) 0.052(2) 0.0239(17) -0.0067(16) -0.0008(14) -0.0227(17)
C5 0.0288(18) 0.044(2) 0.0318(19) -0.0158(16) -0.0014(14) -0.0185(16)
C6 0.0249(16) 0.0315(18) 0.0295(17) -0.0094(14) -0.0015(13) -0.0152(14)
C7 0.0301(18) 0.0290(18) 0.0363(19) -0.0102(15) -0.0007(14) -0.0159(15)
C8 0.047(2) 0.0245(18) 0.034(2) -0.0062(15) -0.0018(17) -0.0090(16)
C9 0.082(4) 0.031(2) 0.056(3) 0.002(2) -0.008(3) -0.026(2)
C10 0.103(5) 0.031(2) 0.064(3) 0.007(2) -0.005(3) -0.023(3)
C11 0.066(3) 0.038(3) 0.052(3) 0.001(2) -0.008(2) 0.003(2)
C12 0.047(2) 0.037(2) 0.038(2) -0.0063(18) -0.0041(19) 0.0023(19)
C13 0.036(2) 0.0311(19) 0.0311(19) -0.0104(15) -0.0013(15) -0.0013(16)
C14 0.0258(18) 0.037(2) 0.0309(19) -0.0107(15) 0.0003(14) -0.0049(15)
C15 0.0287(19) 0.046(2) 0.043(2) -0.0110(18) 0.0023(16) -0.0202(17)
C16 0.0265(18) 0.046(2) 0.0321(19) -0.0118(16) -0.0062(14) -0.0112(16)
C17 0.031(3) 0.031(3) 0.028(3) -0.006(2) -0.006(2) -0.014(2)
C18 0.039(3) 0.036(3) 0.027(3) 0.000(2) -0.004(2) -0.015(2)
C19 0.028(3) 0.041(3) 0.024(3) -0.005(2) 0.002(2) -0.014(2)
C20 0.0308(19) 0.045(2) 0.033(2) -0.0037(16) 0.0057(15) -0.0199(17)
C16' 0.0265(18) 0.046(2) 0.0321(19) -0.0118(16) -0.0062(14) -0.0112(16)
C17' 0.029(6) 0.030(6) 0.018(5) -0.006(4) -0.007(4) -0.002(4)
C18' 0.036(6) 0.032(6) 0.024(5) -0.004(4) -0.008(4) -0.010(5)
C19' 0.038(6) 0.037(6) 0.019(5) 0.000(4) 0.003(4) -0.018(5)
C20' 0.0308(19) 0.045(2) 0.033(2) -0.0037(16) 0.0057(15) -0.0199(17)
C21 0.037(2) 0.045(2) 0.047(2) -0.0071(18) -0.0044(17) -0.0270(19)
C22 0.0235(17) 0.0355(19) 0.0321(18) -0.0040(15) -0.0030(14) -0.0119(15)
C23 0.0268(17) 0.0315(18) 0.0275(17) -0.0041(14) -0.0042(14) -0.0076(14)
C24 0.0285(19) 0.042(2) 0.0309(19) -0.0059(16) -0.0002(15) -0.0057(16)
C25 0.042(2) 0.041(2) 0.037(2) -0.0160(18) -0.0031(18) -0.0005(18)
C26 0.052(3) 0.037(2) 0.045(2) -0.0187(18) -0.0045(19) -0.0127(19)
C27 0.040(2) 0.032(2) 0.042(2) -0.0100(16) -0.0029(17) -0.0155(17)
C28 0.0267(17) 0.0252(17) 0.0304(18) -0.0048(14) -0.0024(14) -0.0074(14)
N7 0.0252(12) 0.0290(13) 0.0307(13) -0.0054(10) -0.0028(10) -0.0141(10)
C29 0.0285(16) 0.048(2) 0.0362(17) -0.0156(15) 0.0036(13) -0.0200(15)
C30 0.049(2) 0.083(3) 0.050(2) -0.035(2) 0.0136(19) -0.033(2)
C31 0.0338(17) 0.0262(15) 0.0360(17) -0.0056(13) -0.0047(13) -0.0149(13)
C32 0.0357(18) 0.0344(18) 0.0403(19) -0.0023(15) -0.0038(15) -0.0195(15)
C33 0.0300(16) 0.0446(19) 0.0389(18) 0.0061(15) -0.0114(14) -0.0201(15)
C34 0.044(2) 0.070(3) 0.063(3) 0.031(2) -0.022(2) -0.029(2)
C35 0.0310(16) 0.0257(15) 0.0365(17) -0.0071(13) -0.0013(13) -0.0146(13)
C36 0.0344(18) 0.0363(18) 0.0379(19) -0.0110(15) -0.0019(14) -0.0185(15)
S1 0.0538(7) 0.0930(9) 0.0302(5) 0.0019(5) -0.0054(4) -0.0521(7)
C37 0.054(3) 0.070(4) 0.077(4) -0.026(3) -0.002(3) -0.042(3)
F1 0.060(3) 0.087(4) 0.048(3) -0.008(3) 0.010(2) -0.046(3)
F2 0.101(3) 0.096(2) 0.097(3) -0.044(2) -0.006(2) -0.022(2)
F3 0.0497(16) 0.079(2) 0.090(2) -0.0146(17) -0.0088(15) -0.0300(15)
O3 0.062(3) 0.096(4) 0.060(4) -0.026(3) 0.007(3) -0.047(3)
O4 0.048(3) 0.101(4) 0.036(3) -0.017(3) 0.001(2) -0.044(3)
O5 0.069(2) 0.137(4) 0.054(2) 0.022(2) -0.0074(19) -0.045(3)
S1' 0.0538(7) 0.0930(9) 0.0302(5) 0.0019(5) -0.0054(4) -0.0521(7)
C37' 0.064(3) 0.070(4) 0.077(4) -0.030(3) 0.003(4) -0.038(3)
F1' 0.075(4) 0.050(3) 0.102(5) -0.039(3) 0.006(4) -0.027(3)
F2' 0.101(3) 0.096(2) 0.097(3) -0.044(2) -0.006(2) -0.022(2)
F3' 0.0497(16) 0.079(2) 0.090(2) -0.0146(17) -0.0088(15) -0.0300(15)
O3' 0.071(4) 0.087(4) 0.060(4) 0.023(4) -0.004(4) -0.040(3)
O4' 0.060(4) 0.107(5) 0.039(3) -0.020(4) 0.004(3) -0.054(4)
O5' 0.069(2) 0.137(4) 0.054(2) 0.022(2) -0.0074(19) -0.045(3)
O6 0.159(6) 0.181(6) 0.111(4) -0.054(4) 0.000(4) -0.090(5)
N8 0.089(4) 0.115(4) 0.095(4) -0.029(3) -0.018(3) -0.033(3)
C38 0.115(5) 0.166(6) 0.077(4) -0.036(4) -0.016(4) -0.077(4)
C39 0.082(5) 0.102(6) 0.171(7) -0.033(5) -0.019(5) -0.008(4)
C40 0.120(6) 0.155(7) 0.079(5) -0.021(5) -0.025(4) -0.031(5)

loop_
_atom_type_symbol
_atom_type_description
_atom_type_scat_dispersion_real
_atom_type_scat_dispersion_imag
_atom_type_scat_source
C C 0.0033 0.0016 'International Tables Vol C Tables 4.2.6.8 and 6.1.1.4'
H H 0.0000 0.0000 'International Tables Vol C Tables 4.2.6.8 and 6.1.1.4'
N N 0.0061 0.0033 'International Tables Vol C Tables 4.2.6.8 and 6.1.1.4'
O O 0.0106 0.0060 'International Tables Vol C Tables 4.2.6.8 and 6.1.1.4'
Ni Ni 0.3393 1.1124 'International Tables Vol C Tables 4.2.6.8 and 6.1.1.4'
S S 0.1246 0.1234 'International Tables Vol C Tables 4.2.6.8 and 6.1.1.4'
F F 0.0171 0.0103 'International Tables Vol C Tables 4.2.6.8 and 6.1.1.4'

loop_
_geom_angle_atom_site_label_1
_geom_angle_atom_site_label_2
_geom_angle_atom_site_label_3
_geom_angle
_geom_angle_site_symmetry_3
N2 Ni1 N3 76.55(11) .
N2 Ni1 N1 76.11(11) .
N3 Ni1 N1 152.66(12) .
N2 Ni1 N5 179.03(11) .
N3 Ni1 N5 103.81(12) .
N1 Ni1 N5 103.52(11) .
N2 Ni1 N6 99.43(11) .
N3 Ni1 N6 100.57(12) .
N1 Ni1 N6 84.32(11) .
N5 Ni1 N6 81.41(11) .
N2 Ni1 N4 98.27(11) .
N3 Ni1 N4 84.95(12) .
N1 Ni1 N4 98.57(11) .
N5 Ni1 N4 80.88(11) .
N6 Ni1 N4 162.24(11) .
C1 N1 C28 114.2(3) .
C1 N1 Ni1 116.6(2) .
C28 N1 Ni1 121.9(2) .
C2 N2 C6 121.1(3) .
C2 N2 Ni1 119.5(2) .
C6 N2 Ni1 119.3(2) .
C7 N3 C8 114.7(3) .
C7 N3 Ni1 117.2(2) .
C8 N3 Ni1 120.0(2) .
C15 N4 C14 108.2(3) .
C15 N4 C16 109.0(3) .
C14 N4 C16 109.6(3) .
C15 N4 Ni1 109.4(2) .
C14 N4 Ni1 113.8(2) .
C16 N4 Ni1 106.8(2) .
C17' N5 C19 142.8(5) .
C17' N5 C17 57.9(6) .
C19 N5 C17 114.3(4) .
C17' N5 C19' 118.5(7) .
C19 N5 C19' 54.1(5) .
C17 N5 C19' 158.8(5) .
C17' N5 C18 52.8(6) .
C19 N5 C18 107.5(4) .
C17 N5 C18 107.3(4) .
C19' N5 C18 65.7(5) .
C17' N5 C18' 106.2(6) .
C19 N5 C18' 53.4(5) .
C17 N5 C18' 60.9(5) .
C19' N5 C18' 104.5(7) .
C18 N5 C18' 121.7(5) .
C17' N5 Ni1 110.0(5) .
C19 N5 Ni1 107.2(3) .
C17 N5 Ni1 100.3(3) .
C19' N5 Ni1 100.3(4) .
C18 N5 Ni1 120.5(3) .
C18' N5 Ni1 117.8(4) .
C21 N6 C20 109.2(3) .
C21 N6 C22 107.0(3) .
C20 N6 C22 109.6(3) .
C21 N6 Ni1 110.1(2) .
C20 N6 Ni1 106.7(2) .
C22 N6 Ni1 114.2(2) .
O1 C1 N1 128.2(3) .
O1 C1 C2 118.4(3) .
N1 C1 C2 113.3(3) .
N2 C2 C3 121.0(3) .
N2 C2 C1 114.1(3) .
C3 C2 C1 124.8(3) .
C4 C3 C2 118.2(3) .
C4 C3 H3A 120.9 .
C2 C3 H3A 120.9 .
C5 C4 C3 120.3(3) .
C5 C4 H4A 119.9 .
C3 C4 H4A 119.9 .
C4 C5 C6 118.5(3) .
C4 C5 H5A 120.7 .
C6 C5 H5A 120.7 .
N2 C6 C5 120.9(3) .
N2 C6 C7 113.9(3) .
C5 C6 C7 124.8(3) .
O2 C7 N3 128.3(4) .
O2 C7 C6 118.7(3) .
N3 C7 C6 112.8(3) .
C9 C8 C13 119.3(4) .
C9 C8 N3 124.2(4) .
C13 C8 N3 116.3(4) .
C10 C9 C8 119.4(6) .
C10 C9 H9A 120.3 .
C8 C9 H9A 120.3 .
C11 C10 C9 121.5(5) .
C11 C10 H10A 119.3 .
C9 C10 H10A 119.3 .
C12 C11 C10 119.2(5) .
C12 C11 H11A 120.4 .
C10 C11 H11A 120.4 .
C11 C12 C13 121.2(5) .
C11 C12 H12A 119.4 .
C13 C12 H12A 119.4 .
C12 C13 C8 119.4(4) .
C12 C13 C14 121.6(4) .
C8 C13 C14 118.9(3) .
N4 C14 C13 114.3(3) .
N4 C14 H14A 108.7 .
C13 C14 H14A 108.7 .
N4 C14 H14B 108.7 .
C13 C14 H14B 108.7 .
H14A C14 H14B 107.6 .
N4 C15 H15A 109.5 .
N4 C15 H15B 109.5 .
H15A C15 H15B 109.5 .
N4 C15 H15C 109.5 .
H15A C15 H15C 109.5 .
H15B C15 H15C 109.5 .
C17 C16 N4 110.7(3) .
C17 C16 H16A 109.5 .
N4 C16 H16A 109.5 .
C17 C16 H16B 109.5 .
N4 C16 H16B 109.5 .
H16A C16 H16B 108.1 .
N5 C17 C16 109.3(4) .
N5 C17 H17A 109.8 .
C16 C17 H17A 109.8 .
N5 C17 H17B 109.8 .
C16 C17 H17B 109.8 .
H17A C17 H17B 108.3 .
N5 C18 H18A 109.5 .
N5 C18 H18B 109.5 .
H18A C18 H18B 109.5 .
N5 C18 H18C 109.5 .
H18A C18 H18C 109.5 .
H18B C18 H18C 109.5 .
N5 C19 C20 108.8(4) .
N5 C19 H19A 109.9 .
C20 C19 H19A 109.9 .
N5 C19 H19B 109.9 .
C20 C19 H19B 109.9 .
H19A C19 H19B 108.3 .
N6 C20 C19 110.0(3) .
N6 C20 H20A 109.7 .
C19 C20 H20A 109.7 .
N6 C20 H20B 109.7 .
C19 C20 H20B 109.7 .
H20A C20 H20B 108.2 .
N5 C17' H17C 110.2 .
N5 C17' H17D 110.2 .
H17C C17' H17D 108.5 .
N5 C18' H18D 109.5 .
N5 C18' H18E 109.5 .
H18D C18' H18E 109.5 .
N5 C18' H18F 109.5 .
H18D C18' H18F 109.5 .
H18E C18' H18F 109.5 .
N5 C19' H19C 109.4 .
N5 C19' H19D 109.4 .
H19C C19' H19D 108.0 .
N6 C21 H21A 109.5 .
N6 C21 H21B 109.5 .
H21A C21 H21B 109.5 .
N6 C21 H21C 109.5 .
H21A C21 H21C 109.5 .
H21B C21 H21C 109.5 .
N6 C22 C23 113.9(3) .
N6 C22 H22A 108.8 .
C23 C22 H22A 108.8 .
N6 C22 H22B 108.8 .
C23 C22 H22B 108.8 .
H22A C22 H22B 107.7 .
C24 C23 C28 119.3(4) .
C24 C23 C22 121.7(4) .
C28 C23 C22 118.9(3) .
C23 C24 C25 119.8(4) .
C23 C24 H24A 120.1 .
C25 C24 H24A 120.1 .
C26 C25 C24 120.6(4) .
C26 C25 H25A 119.7 .
C24 C25 H25A 119.7 .
C25 C26 C27 119.8(4) .
C25 C26 H26A 120.1 .
C27 C26 H26A 120.1 .
C26 C27 C28 120.5(4) .
C26 C27 H27A 119.8 .
C28 C27 H27A 119.8 .
C27 C28 C23 119.9(3) .
C27 C28 N1 124.7(3) .
C23 C28 N1 115.3(3) .
C35 N7 C31 111.3(3) .
C35 N7 C29 108.4(3) .
C31 N7 C29 108.9(3) .
C35 N7 C33 108.8(3) .
C31 N7 C33 108.2(3) .
C29 N7 C33 111.3(3) .
C30 C29 N7 114.6(3) .
C30 C29 H29A 108.6 .
N7 C29 H29A 108.6 .
C30 C29 H29B 108.6 .
N7 C29 H29B 108.6 .
H29A C29 H29B 107.6 .
C29 C30 H30A 109.5 .
C29 C30 H30B 109.5 .
H30A C30 H30B 109.5 .
C29 C30 H30C 109.5 .
H30A C30 H30C 109.5 .
H30B C30 H30C 109.5 .
C32 C31 N7 114.8(3) .
C32 C31 H31A 108.6 .
N7 C31 H31A 108.6 .
C32 C31 H31B 108.6 .
N7 C31 H31B 108.6 .
H31A C31 H31B 107.5 .
C31 C32 H32A 109.5 .
C31 C32 H32B 109.5 .
H32A C32 H32B 109.5 .
C31 C32 H32C 109.5 .
H32A C32 H32C 109.5 .
H32B C32 H32C 109.5 .
C34 C33 N7 114.6(3) .
C34 C33 H33A 108.6 .
N7 C33 H33A 108.6 .
C34 C33 H33B 108.6 .
N7 C33 H33B 108.6 .
H33A C33 H33B 107.6 .
C33 C34 H34A 109.5 .
C33 C34 H34B 109.5 .
H34A C34 H34B 109.5 .
C33 C34 H34C 109.5 .
H34A C34 H34C 109.5 .
H34B C34 H34C 109.5 .
C36 C35 N7 115.0(3) .
C36 C35 H35A 108.5 .
N7 C35 H35A 108.5 .
C36 C35 H35B 108.5 .
N7 C35 H35B 108.5 .
H35A C35 H35B 107.5 .
C35 C36 H36A 109.5 .
C35 C36 H36B 109.5 .
H36A C36 H36B 109.5 .
C35 C36 H36C 109.5 .
H36A C36 H36C 109.5 .
H36B C36 H36C 109.5 .
O5 S1 O4 128.0(4) .
O5 S1 O3 90.3(4) .
O4 S1 O3 106.2(5) .
O5 S1 C37 118.5(5) .
O4 S1 C37 106.4(5) .
O3 S1 C37 100.9(5) .
F2 C37 F1 96.5(9) .
F2 C37 F3 109.5(9) .
F1 C37 F3 103.6(7) .
F2 C37 S1 119.4(7) .
F1 C37 S1 114.1(8) .
F3 C37 S1 111.8(7) .
C37 F1 F1 169.3(8) 2_557
C38 N8 C40 125.5(8) .
C38 N8 C39 121.1(9) .
C40 N8 C39 113.3(8) .
O6 C38 N8 132.1(11) .
O6 C38 H38A 114.0 .
N8 C38 H38A 114.0 .
N8 C39 H39A 109.5 .
N8 C39 H39B 109.5 .
H39A C39 H39B 109.5 .
N8 C39 H39C 109.5 .
H39A C39 H39C 109.5 .
H39B C39 H39C 109.5 .
N8 C40 H40A 109.5 .
N8 C40 H40B 109.5 .
H40A C40 H40B 109.5 .
N8 C40 H40C 109.5 .
H40A C40 H40C 109.5 .
H40B C40 H40C 109.5 .

loop_
_geom_bond_atom_site_label_1
_geom_bond_atom_site_label_2
_geom_bond_distance
_geom_bond_site_symmetry_2
Ni1 N2 2.020(3) .
Ni1 N3 2.106(3) .
Ni1 N1 2.125(3) .
Ni1 N5 2.156(3) .
Ni1 N6 2.205(3) .
Ni1 N4 2.213(3) .
O1 C1 1.247(4) .
O2 C7 1.237(4) .
N1 C1 1.322(5) .
N1 C28 1.413(4) .
N2 C2 1.326(4) .
N2 C6 1.332(4) .
N3 C7 1.325(5) .
N3 C8 1.410(5) .
N4 C15 1.462(5) .
N4 C14 1.483(5) .
N4 C16 1.495(5) .
N5 C17' 1.370(11) .
N5 C19 1.425(6) .
N5 C17 1.478(6) .
N5 C19' 1.492(12) .
N5 C18 1.526(6) .
N5 C18' 1.594(11) .
N6 C21 1.468(5) .
N6 C20 1.481(5) .
N6 C22 1.490(5) .
C1 C2 1.489(5) .
C2 C3 1.386(5) .
C3 C4 1.380(6) .
C3 H3A 0.9500 .
C4 C5 1.372(6) .
C4 H4A 0.9500 .
C5 C6 1.383(5) .
C5 H5A 0.9500 .
C6 C7 1.500(5) .
C8 C9 1.377(6) .
C8 C13 1.387(6) .
C9 C10 1.383(8) .
C9 H9A 0.9500 .
C10 C11 1.361(9) .
C10 H10A 0.9500 .
C11 C12 1.353(8) .
C11 H11A 0.9500 .
C12 C13 1.386(6) .
C12 H12A 0.9500 .
C13 C14 1.495(6) .
C14 H14A 0.9900 .
C14 H14B 0.9900 .
C15 H15A 0.9800 .
C15 H15B 0.9800 .
C15 H15C 0.9800 .
C16 C17 1.492(6) .
C16 H16A 0.9900 .
C16 H16B 0.9900 .
C17 H17A 0.9900 .
C17 H17B 0.9900 .
C18 H18A 0.9800 .
C18 H18B 0.9800 .
C18 H18C 0.9800 .
C19 C20 1.558(7) .
C19 H19A 0.9900 .
C19 H19B 0.9900 .
C20 H20A 0.9900 .
C20 H20B 0.9900 .
C17' H17C 0.9900 .
C17' H17D 0.9900 .
C18' H18D 0.9800 .
C18' H18E 0.9800 .
C18' H18F 0.9800 .
C19' H19C 0.9900 .
C19' H19D 0.9900 .
C21 H21A 0.9800 .
C21 H21B 0.9800 .
C21 H21C 0.9800 .
C22 C23 1.507(5) .
C22 H22A 0.9900 .
C22 H22B 0.9900 .
C23 C24 1.385(5) .
C23 C28 1.394(5) .
C24 C25 1.383(6) .
C24 H24A 0.9500 .
C25 C26 1.372(7) .
C25 H25A 0.9500 .
C26 C27 1.374(6) .
C26 H26A 0.9500 .
C27 C28 1.379(5) .
C27 H27A 0.9500 .
N7 C35 1.508(4) .
N7 C31 1.509(5) .
N7 C29 1.513(5) .
N7 C33 1.516(4) .
C29 C30 1.498(6) .
C29 H29A 0.9900 .
C29 H29B 0.9900 .
C30 H30A 0.9800 .
C30 H30B 0.9800 .
C30 H30C 0.9800 .
C31 C32 1.505(5) .
C31 H31A 0.9900 .
C31 H31B 0.9900 .
C32 H32A 0.9800 .
C32 H32B 0.9800 .
C32 H32C 0.9800 .
C33 C34 1.494(6) .
C33 H33A 0.9900 .
C33 H33B 0.9900 .
C34 H34A 0.9800 .
C34 H34B 0.9800 .
C34 H34C 0.9800 .
C35 C36 1.503(5) .
C35 H35A 0.9900 .
C35 H35B 0.9900 .
C36 H36A 0.9800 .
C36 H36B 0.9800 .
C36 H36C 0.9800 .
S1 O5 1.344(4) .
S1 O4 1.424(6) .
S1 O3 1.485(3) .
S1 C37 1.733(11) .
C37 F2 1.274(11) .
C37 F1 1.334(14) .
C37 F3 1.398(11) .
F1 F1 1.683(11) 2_557
C37' F1' 1.288(18) .
O6 C38 1.189(10) .
N8 C38 1.281(9) .
N8 C40 1.365(11) .
N8 C39 1.401(10) .
C38 H38A 0.9500 .
C39 H39A 0.9800 .
C39 H39B 0.9800 .
C39 H39C 0.9800 .
C40 H40A 0.9800 .
C40 H40B 0.9800 .
C40 H40C 0.9800 .

loop_
_geom_torsion_atom_site_label_1
_geom_torsion_atom_site_label_2
_geom_torsion_atom_site_label_3
_geom_torsion_atom_site_label_4
_geom_torsion
_geom_torsion_site_symmetry_4
N2 Ni1 N1 C1 0.1(2) .
N3 Ni1 N1 C1 1.0(4) .
N5 Ni1 N1 C1 179.2(2) .
N6 Ni1 N1 C1 -101.1(2) .
N4 Ni1 N1 C1 96.6(2) .
N2 Ni1 N1 C28 148.4(3) .
N3 Ni1 N1 C28 149.3(3) .
N5 Ni1 N1 C28 -32.5(3) .
N6 Ni1 N1 C28 47.2(3) .
N4 Ni1 N1 C28 -115.1(3) .
N3 Ni1 N2 C2 -175.3(3) .
N1 Ni1 N2 C2 4.3(2) .
N5 Ni1 N2 C2 -64(7) .
N6 Ni1 N2 C2 86.0(3) .
N4 Ni1 N2 C2 -92.6(3) .
N3 Ni1 N2 C6 2.2(2) .
N1 Ni1 N2 C6 -178.2(3) .
N5 Ni1 N2 C6 114(7) .
N6 Ni1 N2 C6 -96.5(3) .
N4 Ni1 N2 C6 85.0(3) .
N2 Ni1 N3 C7 1.2(3) .
N1 Ni1 N3 C7 0.4(4) .
N5 Ni1 N3 C7 -177.8(3) .
N6 Ni1 N3 C7 98.5(3) .
N4 Ni1 N3 C7 -98.5(3) .
N2 Ni1 N3 C8 148.4(3) .
N1 Ni1 N3 C8 147.5(3) .
N5 Ni1 N3 C8 -30.7(3) .
N6 Ni1 N3 C8 -114.3(3) .
N4 Ni1 N3 C8 48.6(3) .
N2 Ni1 N4 C15 52.3(2) .
N3 Ni1 N4 C15 127.9(2) .
N1 Ni1 N4 C15 -24.8(2) .
N5 Ni1 N4 C15 -127.3(2) .
N6 Ni1 N4 C15 -123.0(4) .
N2 Ni1 N4 C14 -68.8(2) .
N3 Ni1 N4 C14 6.8(2) .
N1 Ni1 N4 C14 -145.9(2) .
N5 Ni1 N4 C14 111.6(3) .
N6 Ni1 N4 C14 115.9(4) .
N2 Ni1 N4 C16 170.1(2) .
N3 Ni1 N4 C16 -114.3(2) .
N1 Ni1 N4 C16 93.0(2) .
N5 Ni1 N4 C16 -9.4(2) .
N6 Ni1 N4 C16 -5.2(5) .
N2 Ni1 N5 C17' -52(7) .
N3 Ni1 N5 C17' 59.2(6) .
N1 Ni1 N5 C17' -120.0(6) .
N6 Ni1 N5 C17' 158.0(6) .
N4 Ni1 N5 C17' -23.3(6) .
N2 Ni1 N5 C19 127(7) .
N3 Ni1 N5 C19 -121.8(3) .
N1 Ni1 N5 C19 59.0(3) .
N6 Ni1 N5 C19 -23.0(3) .
N4 Ni1 N5 C19 155.7(3) .
N2 Ni1 N5 C17 7(7) .
N3 Ni1 N5 C17 118.6(3) .
N1 Ni1 N5 C17 -60.5(3) .
N6 Ni1 N5 C17 -142.5(3) .
N4 Ni1 N5 C17 36.1(3) .
N2 Ni1 N5 C19' -178(100) .
N3 Ni1 N5 C19' -66.4(5) .
N1 Ni1 N5 C19' 114.5(5) .
N6 Ni1 N5 C19' 32.5(5) .
N4 Ni1 N5 C19' -148.8(5) .
N2 Ni1 N5 C18 -110(7) .
N3 Ni1 N5 C18 1.4(3) .
N1 Ni1 N5 C18 -177.8(3) .
N6 Ni1 N5 C18 100.2(3) .
N4 Ni1 N5 C18 -81.1(3) .
N2 Ni1 N5 C18' 70(7) .
N3 Ni1 N5 C18' -178.9(5) .
N1 Ni1 N5 C18' 1.9(5) .
N6 Ni1 N5 C18' -80.1(5) .
N4 Ni1 N5 C18' 98.6(5) .
N2 Ni1 N6 C21 54.9(3) .
N3 Ni1 N6 C21 -23.0(3) .
N1 Ni1 N6 C21 129.8(3) .
N5 Ni1 N6 C21 -125.6(3) .
N4 Ni1 N6 C21 -129.8(4) .
N2 Ni1 N6 C20 173.3(2) .
N3 Ni1 N6 C20 95.3(2) .
N1 Ni1 N6 C20 -111.8(2) .
N5 Ni1 N6 C20 -7.2(2) .
N4 Ni1 N6 C20 -11.5(5) .
N2 Ni1 N6 C22 -65.4(2) .
N3 Ni1 N6 C22 -143.4(2) .
N1 Ni1 N6 C22 9.4(2) .
N5 Ni1 N6 C22 114.1(2) .
N4 Ni1 N6 C22 109.8(4) .
C28 N1 C1 O1 19.8(5) .
Ni1 N1 C1 O1 170.5(3) .
C28 N1 C1 C2 -154.5(3) .
Ni1 N1 C1 C2 -3.8(4) .
C6 N2 C2 C3 -0.2(5) .
Ni1 N2 C2 C3 177.3(2) .
C6 N2 C2 C1 175.0(3) .
Ni1 N2 C2 C1 -7.5(4) .
O1 C1 C2 N2 -167.7(3) .
N1 C1 C2 N2 7.2(4) .
O1 C1 C2 C3 7.2(5) .
N1 C1 C2 C3 -177.9(3) .
N2 C2 C3 C4 0.4(5) .
C1 C2 C3 C4 -174.2(3) .
C2 C3 C4 C5 0.0(5) .
C3 C4 C5 C6 -0.6(5) .
C2 N2 C6 C5 -0.5(5) .
Ni1 N2 C6 C5 -178.0(2) .
C2 N2 C6 C7 172.6(3) .
Ni1 N2 C6 C7 -4.9(4) .
C4 C5 C6 N2 0.9(5) .
C4 C5 C6 C7 -171.5(3) .
C8 N3 C7 O2 21.1(6) .
Ni1 N3 C7 O2 170.0(3) .
C8 N3 C7 C6 -152.8(3) .
Ni1 N3 C7 C6 -3.9(4) .
N2 C6 C7 O2 -168.9(3) .
C5 C6 C7 O2 3.9(5) .
N2 C6 C7 N3 5.6(4) .
C5 C6 C7 N3 178.4(3) .
C7 N3 C8 C9 -94.6(5) .
Ni1 N3 C8 C9 117.5(4) .
C7 N3 C8 C13 90.5(4) .
Ni1 N3 C8 C13 -57.4(4) .
C13 C8 C9 C10 1.6(7) .
N3 C8 C9 C10 -173.1(5) .
C8 C9 C10 C11 -1.5(9) .
C9 C10 C11 C12 0.2(9) .
C10 C11 C12 C13 0.9(8) .
C11 C12 C13 C8 -0.7(6) .
C11 C12 C13 C14 176.8(4) .
C9 C8 C13 C12 -0.5(6) .
N3 C8 C13 C12 174.6(3) .
C9 C8 C13 C14 -178.1(4) .
N3 C8 C13 C14 -3.0(5) .
C15 N4 C14 C13 -178.9(3) .
C16 N4 C14 C13 62.4(4) .
Ni1 N4 C14 C13 -57.1(4) .
C12 C13 C14 N4 -112.2(4) .
C8 C13 C14 N4 65.4(5) .
C15 N4 C16 C17 97.7(4) .
C14 N4 C16 C17 -144.0(4) .
Ni1 N4 C16 C17 -20.4(4) .
C17' N5 C17 C16 47.3(6) .
C19 N5 C17 C16 -174.2(4) .
C19' N5 C17 C16 133.8(15) .
C18 N5 C17 C16 66.7(5) .
C18' N5 C17 C16 -176.1(6) .
Ni1 N5 C17 C16 -59.9(4) .
N4 C16 C17 N5 56.3(5) .
C17' N5 C19 C20 -133.5(9) .
C17 N5 C19 C20 158.2(4) .
C19' N5 C19 C20 -42.3(6) .
C18 N5 C19 C20 -82.9(4) .
C18' N5 C19 C20 160.2(7) .
Ni1 N5 C19 C20 48.0(4) .
C21 N6 C20 C19 153.1(4) .
C22 N6 C20 C19 -90.0(4) .
Ni1 N6 C20 C19 34.2(4) .
N5 C19 C20 N6 -57.2(5) .
C21 N6 C22 C23 178.7(3) .
C20 N6 C22 C23 60.4(4) .
Ni1 N6 C22 C23 -59.3(3) .
N6 C22 C23 C24 -113.9(4) .
N6 C22 C23 C28 65.3(4) .
C28 C23 C24 C25 0.2(6) .
C22 C23 C24 C25 179.5(4) .
C23 C24 C25 C26 1.3(6) .
C24 C25 C26 C27 -2.0(7) .
C25 C26 C27 C28 1.1(7) .
C26 C27 C28 C23 0.4(6) .
C26 C27 C28 N1 -176.7(4) .
C24 C23 C28 C27 -1.1(5) .
C22 C23 C28 C27 179.7(3) .
C24 C23 C28 N1 176.3(3) .
C22 C23 C28 N1 -3.0(5) .
C1 N1 C28 C27 -90.5(4) .
Ni1 N1 C28 C27 120.5(4) .
C1 N1 C28 C23 92.3(4) .
Ni1 N1 C28 C23 -56.7(4) .
C35 N7 C29 C30 172.0(4) .
C31 N7 C29 C30 -66.8(4) .
C33 N7 C29 C30 52.4(5) .
C35 N7 C31 C32 -50.9(4) .
C29 N7 C31 C32 -170.3(3) .
C33 N7 C31 C32 68.6(4) .
C35 N7 C33 C34 -62.3(5) .
C31 N7 C33 C34 176.7(4) .
C29 N7 C33 C34 57.0(5) .
C31 N7 C35 C36 -53.6(4) .
C29 N7 C35 C36 66.1(4) .
C33 N7 C35 C36 -172.7(3) .
O5 S1 C37 F2 -101.1(10) .
O4 S1 C37 F2 51.9(12) .
O3 S1 C37 F2 162.6(10) .
O5 S1 C37 F1 145.7(6) .
O4 S1 C37 F1 -61.3(8) .
O3 S1 C37 F1 49.4(8) .
O5 S1 C37 F3 28.5(10) .
O4 S1 C37 F3 -178.5(7) .
O3 S1 C37 F3 -67.8(8) .
F2 C37 F1 F1 175(4) 2_557
F3 C37 F1 F1 63(4) 2_557
S1 C37 F1 F1 -59(4) 2_557
C40 N8 C38 O6 -175.4(12) .
C39 N8 C38 O6 5.3(18) .
